data_2220163
loop_
_publ_author_name
'Bon, V. V.'
'Dudko, A. V.'
'Kozachkova, A. N.'
'Pekhnyo, V. I.'

_publ_section_title
;
 Oxonium ammonio(cyclopropyl)methylenebis(hydrogenphosphonate)
 monohydrate
;
_journal_coeditor_code FJ2162
_journal_issue 12
_journal_name_full 'Acta Crystallographica Section E'
_journal_page_first o2344
_journal_paper_doi 10.1107/S1600536808037094
_journal_volume 64
_journal_year 2008
_chemical_formula_iupac 'H3 O +, C4 H10 N O6 P2 -, H2 O'
_chemical_formula_moiety 'H3 O +, C4 H10 N O6 P2 -, H2 O'
_chemical_formula_sum 'C4 H15 N O8 P2'
_chemical_formula_weight 267.11
_chemical_melting_point 493
_chemical_name_systematic
;
Oxonium ammonio(cyclopropyl)methylenebis(hydrogenphosphonate) monohydrate
;
_space_group_IT_number 14
_symmetry_cell_setting monoclinic
_symmetry_space_group_name_Hall '-P 2yn'
_symmetry_space_group_name_H-M 'P 1 21/n 1'
_atom_sites_solution_hydrogens geom
_atom_sites_solution_primary direct
_atom_sites_solution_secondary difmap
_audit_creation_method SHELXL-97
_cell_angle_alpha 90.00
_cell_angle_beta 94.973(4)
_cell_angle_gamma 90.00
_cell_formula_units_Z 4
_cell_length_a 12.5054(8)
_cell_length_b 5.6169(4)
_cell_length_c 14.3296(8)
_cell_measurement_reflns_used 1935
_cell_measurement_temperature 100(2)
_cell_measurement_theta_max 26.44
_cell_measurement_theta_min 2.26
_cell_volume 1002.74(11)
_computing_cell_refinement 'SAINT (Bruker, 2005)'
_computing_data_collection 'APEX2 (Bruker, 2005)'
_computing_data_reduction 'SAINT (Bruker, 2005)'
_computing_molecular_graphics 'SHELXTL (Sheldrick, 2008)'
_computing_publication_material 'SHELXTL (Sheldrick, 2008) and PLATON (Spek, 2003)'
_computing_structure_refinement 'SHELXTL (Sheldrick, 2008)'
_computing_structure_solution 'SHELXTL (Sheldrick, 2008)'
_diffrn_ambient_temperature 100(2)
_diffrn_measured_fraction_theta_full 0.990
_diffrn_measured_fraction_theta_max 0.990
_diffrn_measurement_device_type 'Bruker SMART APEXII CCD'
_diffrn_measurement_method '\f and \w'
_diffrn_radiation_monochromator graphite
_diffrn_radiation_source 'fine-focus sealed tube'
_diffrn_radiation_type MoK\a
_diffrn_radiation_wavelength 0.71073
_diffrn_reflns_av_R_equivalents 0.1168
_diffrn_reflns_av_sigmaI/netI 0.0746
_diffrn_reflns_limit_h_max 15
_diffrn_reflns_limit_h_min -15
_diffrn_reflns_limit_k_max 7
_diffrn_reflns_limit_k_min -7
_diffrn_reflns_limit_l_max 18
_diffrn_reflns_limit_l_min -17
_diffrn_reflns_number 14938
_diffrn_reflns_theta_full 26.62
_diffrn_reflns_theta_max 26.62
_diffrn_reflns_theta_min 2.07
_exptl_absorpt_coefficient_mu 0.461
_exptl_absorpt_correction_T_max 0.9729
_exptl_absorpt_correction_T_min 0.7824
_exptl_absorpt_correction_type multi-scan
_exptl_absorpt_process_details '(SADABS; Bruker, 2005)'
_exptl_crystal_colour colourless
_exptl_crystal_density_diffrn 1.769
_exptl_crystal_density_method 'not measured'
_exptl_crystal_description needle
_exptl_crystal_F_000 560
_exptl_crystal_size_max 0.56
_exptl_crystal_size_mid 0.07
_exptl_crystal_size_min 0.06
_refine_diff_density_max 0.635
_refine_diff_density_min -0.479
_refine_ls_extinction_method none
_refine_ls_goodness_of_fit_ref 1.010
_refine_ls_hydrogen_treatment mixed
_refine_ls_matrix_type full
_refine_ls_number_parameters 166
_refine_ls_number_reflns 2076
_refine_ls_number_restraints 6
_refine_ls_restrained_S_all 1.009
_refine_ls_R_factor_all 0.0858
_refine_ls_R_factor_gt 0.0476
_refine_ls_shift/su_max 0.000
_refine_ls_shift/su_mean 0.000
_refine_ls_structure_factor_coef Fsqd
_refine_ls_weighting_details 'calc w=1/[\s^2^(Fo^2^)+(0.0546P)^2^] where P=(Fo^2^+2Fc^2^)/3'
_refine_ls_weighting_scheme calc
_refine_ls_wR_factor_gt 0.0962
_refine_ls_wR_factor_ref 0.1106
_reflns_number_gt 1411
_reflns_number_total 2076
_reflns_threshold_expression I>2\s(I)
_cod_data_source_file fj2162.cif
_cod_data_source_block I
_cod_original_sg_symbol_H-M 'P 21/n'
_cod_database_code 2220163
_cod_database_fobs_code 2220163

loop_
_symmetry_equiv_pos_as_xyz
'x, y, z'
'-x+1/2, y+1/2, -z+1/2'
'-x, -y, -z'
'x-1/2, -y-1/2, z-1/2'

loop_
_atom_site_type_symbol
_atom_site_label
_atom_site_fract_x
_atom_site_fract_y
_atom_site_fract_z
_atom_site_U_iso_or_equiv
_atom_site_adp_type
_atom_site_calc_flag
_atom_site_refinement_flags
_atom_site_occupancy
P P1 0.39124(6) 1.00254(15) 0.88098(5) 0.0097(2) Uani d . 1
P P2 0.42829(7) 0.97159(15) 0.67003(6) 0.0107(2) Uani d . 1
C C1 0.4541(3) 0.8406(5) 0.7872(2) 0.0098(7) Uani d . 1
C C2 0.5754(3) 0.8349(6) 0.8120(2) 0.0122(7) Uani d . 1
H H2A 0.6098 0.9951 0.8090 0.015 Uiso calc R 1
C C3 0.6295(3) 0.6770(6) 0.8865(2) 0.0161(8) Uani d . 1
H H3A 0.6897 0.7449 0.9275 0.019 Uiso calc R 1
H H3B 0.5843 0.5615 0.9175 0.019 Uiso calc R 1
C C4 0.6466(3) 0.6358(7) 0.7858(2) 0.0186(8) Uani d . 1
H H4A 0.6120 0.4947 0.7546 0.022 Uiso calc R 1
H H4B 0.7174 0.6780 0.7646 0.022 Uiso calc R 1
N N1 0.4080(2) 0.5913(5) 0.7841(2) 0.0098(6) Uani d D 1
H H1A 0.436(3) 0.499(6) 0.743(3) 0.015 Uiso d . 1
H H1B 0.341(2) 0.588(6) 0.778(2) 0.015 Uiso d D 1
H H1C 0.427(3) 0.513(6) 0.835(3) 0.015 Uiso d . 1
O O1 0.46292(18) 1.2100(4) 0.91003(15) 0.0121(5) Uani d . 1
O O2 0.38814(18) 0.8132(4) 0.95991(15) 0.0121(5) Uani d D 1
O O3 0.27864(18) 1.0669(4) 0.84573(15) 0.0138(5) Uani d . 1
O O4 0.46954(18) 1.2202(4) 0.67350(15) 0.0130(5) Uani d . 1
O O5 0.48317(18) 0.8051(4) 0.60598(15) 0.0137(5) Uani d . 1
O O6 0.30505(19) 0.9707(4) 0.64379(16) 0.0133(5) Uani d . 1
O O7 0.3973(2) 0.6970(5) 0.45230(18) 0.0263(7) Uani d D 1
H H2O 0.434(3) 0.810(7) 1.000(2) 0.032 Uiso d D 1
H H6O 0.282(3) 0.835(8) 0.643(3) 0.032 Uiso d . 1
H H71O 0.438(3) 0.709(7) 0.411(2) 0.032 Uiso d D 1
H H72O 0.378(3) 0.558(5) 0.448(3) 0.032 Uiso d D 1
H H73O 0.432(3) 0.742(7) 0.522(3) 0.032 Uiso d . 1
O O8 0.1988(2) 0.7952(5) 1.0595(2) 0.0285(7) Uani d D 1
H H81O 0.163(3) 0.679(6) 1.066(3) 0.034 Uiso d D 1
H H82O 0.247(3) 0.754(7) 1.028(3) 0.034 Uiso d D 1

loop_
_atom_site_aniso_label
_atom_site_aniso_U_11
_atom_site_aniso_U_22
_atom_site_aniso_U_33
_atom_site_aniso_U_12
_atom_site_aniso_U_13
_atom_site_aniso_U_23
P1 0.0087(5) 0.0105(4) 0.0095(4) 0.0000(4) -0.0012(3) -0.0002(3)
P2 0.0116(5) 0.0105(5) 0.0096(4) -0.0001(4) -0.0008(3) -0.0003(3)
C1 0.0068(16) 0.0092(17) 0.0126(16) -0.0009(13) -0.0029(13) 0.0001(13)
C2 0.0071(17) 0.0149(18) 0.0143(17) -0.0033(14) 0.0004(13) -0.0038(13)
C3 0.0088(18) 0.020(2) 0.0183(18) -0.0005(15) -0.0028(14) 0.0006(15)
C4 0.0114(19) 0.024(2) 0.0200(19) 0.0026(15) 0.0017(15) -0.0064(15)
N1 0.0075(15) 0.0090(14) 0.0127(14) 0.0008(12) 0.0004(12) 0.0001(12)
O1 0.0133(12) 0.0111(12) 0.0112(11) 0.0008(10) -0.0018(9) -0.0009(9)
O2 0.0114(13) 0.0148(12) 0.0098(11) -0.0003(10) -0.0017(9) 0.0006(10)
O3 0.0115(12) 0.0161(13) 0.0136(12) 0.0022(10) -0.0010(9) -0.0030(9)
O4 0.0149(13) 0.0148(13) 0.0094(11) -0.0003(10) 0.0011(9) 0.0009(9)
O5 0.0134(12) 0.0140(12) 0.0133(12) 0.0033(10) -0.0011(9) -0.0012(10)
O6 0.0135(13) 0.0112(12) 0.0145(11) -0.0009(10) -0.0028(9) -0.0004(10)
O7 0.0203(16) 0.0480(18) 0.0108(13) -0.0117(14) 0.0024(11) -0.0047(14)
O8 0.0180(16) 0.0335(17) 0.0356(17) 0.0026(13) 0.0110(13) 0.0120(14)

loop_
_atom_type_symbol
_atom_type_description
_atom_type_scat_dispersion_real
_atom_type_scat_dispersion_imag
_atom_type_scat_source
C C 0.0033 0.0016 'International Tables Vol C Tables 4.2.6.8 and 6.1.1.4'
H H 0.0000 0.0000 'International Tables Vol C Tables 4.2.6.8 and 6.1.1.4'
N N 0.0061 0.0033 'International Tables Vol C Tables 4.2.6.8 and 6.1.1.4'
O O 0.0106 0.0060 'International Tables Vol C Tables 4.2.6.8 and 6.1.1.4'
P P 0.1023 0.0942 'International Tables Vol C Tables 4.2.6.8 and 6.1.1.4'

loop_
_geom_angle_atom_site_label_1
_geom_angle_atom_site_label_2
_geom_angle_atom_site_label_3
_geom_angle
O3 P1 O1 115.19(13)
O3 P1 O2 109.16(13)
O1 P1 O2 112.32(12)
O3 P1 C1 108.60(13)
O1 P1 C1 107.49(14)
O2 P1 C1 103.34(14)
O4 P2 O5 115.18(13)
O4 P2 O6 110.17(13)
O5 P2 O6 110.06(13)
O4 P2 C1 108.21(13)
O5 P2 C1 104.70(13)
O6 P2 C1 108.16(14)
N1 C1 C2 110.8(3)
N1 C1 P2 107.9(2)
C2 C1 P2 108.3(2)
N1 C1 P1 106.9(2)
C2 C1 P1 108.4(2)
P2 C1 P1 114.51(17)
C4 C2 C3 59.8(2)
C4 C2 C1 123.8(3)
C3 C2 C1 123.7(3)
C4 C2 H2A 113.2
C3 C2 H2A 113.2
C1 C2 H2A 113.2
C4 C3 C2 59.9(2)
C4 C3 H3A 117.8
C2 C3 H3A 117.8
C4 C3 H3B 117.8
C2 C3 H3B 117.8
H3A C3 H3B 114.9
C3 C4 C2 60.3(2)
C3 C4 H4A 117.7
C2 C4 H4A 117.7
C3 C4 H4B 117.7
C2 C4 H4B 117.7
H4A C4 H4B 114.9
C1 N1 H1A 113(2)
C1 N1 H1B 113(3)
H1A N1 H1B 112(3)
C1 N1 H1C 111(2)
H1A N1 H1C 100(3)
H1B N1 H1C 106(3)
P1 O2 H2O 119(3)
P2 O5 H73O 119.6(16)
P2 O6 H6O 110(3)
H71O O7 H72O 103(4)
H71O O7 H73O 115(4)
H72O O7 H73O 112(4)
H81O O8 H82O 106(4)

loop_
_geom_bond_atom_site_label_1
_geom_bond_atom_site_label_2
_geom_bond_distance
P1 O3 1.498(2)
P1 O1 1.507(2)
P1 O2 1.555(2)
P1 C1 1.853(3)
P2 O4 1.488(2)
P2 O5 1.516(2)
P2 O6 1.554(2)
P2 C1 1.835(3)
C1 N1 1.514(4)
C1 C2 1.528(4)
C2 C4 1.498(5)
C2 C3 1.503(5)
C2 H2A 1.0000
C3 C4 1.496(5)
C3 H3A 0.9900
C3 H3B 0.9900
C4 H4A 0.9900
C4 H4B 0.9900
N1 H1A 0.88(4)
N1 H1B 0.84(3)
N1 H1C 0.86(4)
O2 H2O 0.78(3)
O5 H73O 1.35(4)
O6 H6O 0.81(4)
O7 H71O 0.81(2)
O7 H72O 0.82(3)
O7 H73O 1.09(4)
O8 H81O 0.80(3)
O8 H82O 0.82(3)

loop_
_geom_hbond_atom_site_label_D
_geom_hbond_atom_site_label_H
_geom_hbond_atom_site_label_A
_geom_hbond_site_symmetry_A
_geom_hbond_distance_DH
_geom_hbond_distance_HA
_geom_hbond_distance_DA
_geom_hbond_angle_DHA
N1 H1A O4 1_545 0.88(4) 1.92(4) 2.767(4) 161(3)
N1 H1B O3 2_546 0.84(3) 2.23(3) 2.859(4) 133(3)
N1 H1B O6 2_546 0.84(3) 2.32(3) 3.017(4) 142(3)
N1 H1C O1 1_545 0.86(4) 2.05(4) 2.846(4) 154(3)
O2 H2O O1 3_677 0.78(3) 1.75(3) 2.521(3) 178(5)
O7 H73O O5 . 1.09(4) 1.35(4) 2.441(3) 175(3)
O6 H6O O3 2_546 0.81(4) 1.70(4) 2.508(3) 171(4)
O7 H71O O4 3_676 0.81(2) 1.79(3) 2.600(3) 171(4)
O7 H72O O8 2_546 0.82(3) 1.76(3) 2.555(4) 164(4)
O8 H82O O2 . 0.82(3) 2.12(3) 2.871(3) 153(4)

loop_
_geom_torsion_atom_site_label_1
_geom_torsion_atom_site_label_2
_geom_torsion_atom_site_label_3
_geom_torsion_atom_site_label_4
_geom_torsion
O4 P2 C1 N1 177.8(2)
O5 P2 C1 N1 -58.9(2)
O6 P2 C1 N1 58.4(2)
O4 P2 C1 C2 -62.2(2)
O5 P2 C1 C2 61.1(2)
O6 P2 C1 C2 178.4(2)
O4 P2 C1 P1 58.9(2)
O5 P2 C1 P1 -177.81(16)
O6 P2 C1 P1 -60.5(2)
O3 P1 C1 N1 -75.7(2)
O1 P1 C1 N1 159.06(19)
O2 P1 C1 N1 40.1(2)
O3 P1 C1 C2 164.8(2)
O1 P1 C1 C2 39.6(2)
O2 P1 C1 C2 -79.4(2)
O3 P1 C1 P2 43.8(2)
O1 P1 C1 P2 -81.46(18)
O2 P1 C1 P2 159.60(16)
N1 C1 C2 C4 31.4(4)
P2 C1 C2 C4 -86.8(3)
P1 C1 C2 C4 148.4(3)
N1 C1 C2 C3 -42.3(4)
P2 C1 C2 C3 -160.5(3)
P1 C1 C2 C3 74.7(3)
C1 C2 C3 C4 112.7(4)
C1 C2 C4 C3 -112.5(4)
